data_1569795
loop_
_publ_author_name
'He, Sheng-Rong'
'Xu, Han'
'Chen, Cheng'
'Wang, Xue-Tao'
'Lu, Tian-Qi'
'Cao, Lingyun'
'Zheng, Jun'
'Zheng, Xiu-Ying'

_publ_section_title
;
 Chiral lanthanide-silver(I) cluster-based metal-organic frameworks
 exhibiting solvent stability, and tunable photoluminescence.
;
_journal_issue 38
_journal_name_full Nanoscale
_journal_page_first 15730
_journal_page_last 15738
_journal_paper_doi 10.1039/d3nr03302c
_journal_volume 15
_journal_year 2023
_chemical_absolute_configuration ad
_chemical_formula_moiety 'C30 H60 Ag5 N6 O12 S6 Tb1, 2[ClO4-], 12[H2O]'
_chemical_formula_sum 'C30 H84 Ag5 Cl2 N6 O32 S6 Tb'
_chemical_formula_weight 2002.56
_space_group_crystal_system cubic
_space_group_IT_number 198
_space_group_name_Hall 'P 2ac 2ab 3'
_space_group_name_H-M_alt 'P 21 3'
_atom_sites_solution_hydrogens geom
_audit_creation_date 2023-08-16
_audit_creation_method
;
Olex2 1.5
(compiled 2023.03.06 svn.rbb2c1857 for OlexSys, GUI svn.r6748)
;
_audit_update_record
;
2023-08-17 deposited with the CCDC.	2023-09-04 downloaded from the CCDC.
;
_cell_angle_alpha 90
_cell_angle_beta 90
_cell_angle_gamma 90
_cell_formula_units_Z 4
_cell_length_a 20.285(3)
_cell_length_b 20.285(3)
_cell_length_c 20.285(3)
_cell_measurement_reflns_used 9718
_cell_measurement_temperature 150
_cell_measurement_theta_max 69.20
_cell_measurement_theta_min 3.08
_cell_volume 8347(2)
_computing_cell_refinement 'X-Area Recipe 1.33.0.0 (STOE, 2015)'
_computing_data_collection 'X-Area Pilatus3_SV 1.31.153.0 (STOE, 2018)'
_computing_data_reduction
;
X-Area Integrate 1.74.2.0 (STOE, 2018)
X-Area LANA 1.75.3.0 (STOE, 2018)
;
_computing_molecular_graphics 'Olex2 1.5 (Dolomanov et al., 2009)'
_computing_publication_material 'Olex2 1.5 (Dolomanov et al., 2009)'
_computing_structure_refinement 'SHELXL 2018/3 (Sheldrick, 2015)'
_diffrn_ambient_temperature 150
_diffrn_detector Pilatus300K
_diffrn_detector_area_resol_mean 5.81
_diffrn_detector_type 'DECTRIS PILATUS 300K'
_diffrn_measured_fraction_theta_full 0.992
_diffrn_measured_fraction_theta_max 0.992
_diffrn_measurement_details
;
 206 frames, detector distance = 40 mm
;
_diffrn_measurement_device 'Eulerian 4-circle diffractometer'
_diffrn_measurement_device_type 'STOE STADIVARI'
_diffrn_measurement_method 'rotation method, \w scans'
_diffrn_radiation_collimation '1.2 mm, 0.6 diameter'
_diffrn_radiation_monochromator 'Graded multilayer mirror'
_diffrn_radiation_polarisn_norm 270
_diffrn_radiation_probe x-ray
_diffrn_radiation_type 'Cu K\a'
_diffrn_radiation_wavelength 1.54186
_diffrn_reflns_av_R_equivalents 0.0812
_diffrn_reflns_av_unetI/netI 0.0677
_diffrn_reflns_Laue_measured_fraction_full 0.992
_diffrn_reflns_Laue_measured_fraction_max 0.992
_diffrn_reflns_limit_h_max 22
_diffrn_reflns_limit_h_min -17
_diffrn_reflns_limit_k_max 21
_diffrn_reflns_limit_k_min -16
_diffrn_reflns_limit_l_max 24
_diffrn_reflns_limit_l_min -3
_diffrn_reflns_number 9132
_diffrn_reflns_point_group_measured_fraction_full 0.993
_diffrn_reflns_point_group_measured_fraction_max 0.993
_diffrn_reflns_theta_full 66.929
_diffrn_reflns_theta_max 66.929
_diffrn_reflns_theta_min 4.359
_diffrn_source 'GeniX 3D HF Cu'
_diffrn_source_current 0.600
_diffrn_source_power 0.030
_diffrn_source_voltage 50
_exptl_absorpt_coefficient_mu 15.888
_exptl_absorpt_correction_T_max 0.0716
_exptl_absorpt_correction_T_min 0.0016
_exptl_absorpt_correction_type multi-scan
_exptl_absorpt_process_details
;
STOE X-Red32, absorption correction by Gaussian integration, analogous to
P. Coppens, "The Evaluation of Absorption and Extinction in Single-Crystal
Structure Analysis", published in: F. R. Ahmed (Editor), "Crystallographic
Computing", Munksgaard, Copenhagen (1970), 255 - 270.
Afterwards scaling of reflection intensities was performed within STOE LANA.
J. Koziskova, F. Hahn, J. Richter, J. Kozisek, "Comparison of different
absorption corrections on the model structure of tetrakis(\m~2~-acetato)-
diaqua-di-copper(II)", Acta Chimica Slovaca, vol. 9, no. 2, 2016, pp. 136 - 140.
;
_exptl_crystal_colour colourless
_exptl_crystal_colour_primary colourless
_exptl_crystal_density_diffrn 1.594
_exptl_crystal_density_method 'not measured'
_exptl_crystal_description block
_exptl_crystal_F_000 3968
_exptl_crystal_size_max 0.1
_exptl_crystal_size_mid 0.05
_exptl_crystal_size_min 0.04
_refine_diff_density_max 1.987
_refine_diff_density_min -0.973
_refine_diff_density_rms 0.269
_refine_ls_abs_structure_details
;
 Twinning involves inversion, so Flack parameter cannot be determined
;
_refine_ls_extinction_method none
_refine_ls_goodness_of_fit_ref 1.122
_refine_ls_hydrogen_treatment constr
_refine_ls_matrix_type full
_refine_ls_number_parameters 192
_refine_ls_number_reflns 4673
_refine_ls_number_restraints 138
_refine_ls_restrained_S_all 1.115
_refine_ls_R_factor_all 0.1314
_refine_ls_R_factor_gt 0.1209
_refine_ls_shift/su_max 0.004
_refine_ls_shift/su_mean 0.000
_refine_ls_structure_factor_coef Fsqd
_refine_ls_weighting_details 'w=1/[\s^2^(Fo^2^)+(0.1831P)^2^+52.6345P] where P=(Fo^2^+2Fc^2^)/3'
_refine_ls_weighting_scheme calc
_refine_ls_wR_factor_gt 0.2885
_refine_ls_wR_factor_ref 0.3019
_reflns_Friedel_coverage 0.836
_reflns_Friedel_fraction_full 0.995
_reflns_Friedel_fraction_max 0.995
_reflns_number_gt 3947
_reflns_number_total 4673
_reflns_threshold_expression 'I > 2\s(I)'
_cod_data_source_file d3nr03302c2.cif
_cod_data_source_block D-TbAg5
_cod_depositor_comments 'Adding full bibliography for 1569795--1569800.cif.'
_cod_original_cell_volume 8346(4)
_cod_database_code 1569795
_shelx_shelxl_version_number 2018/3
_shelx_space_group_comment
;
The symmetry employed for this shelxl refinement is uniquely defined
by the following loop, which should always be used as a source of
symmetry information in preference to the above space-group names.
They are only intended as comments.
;
_shelx_estimated_absorpt_t_max 0.569
_shelx_estimated_absorpt_t_min 0.299
_olex2_refinement_description
;
1. Twinned data refinement
 Scales: 0.48106
 0.30119 0.16397 0.05378
2. Restrained distances
 N2-C8 = N1-C6
 1.48 with sigma of 0.01
 C5-C1 = C3-C1 = C9-C2 = C9-C7
 1.52 with sigma of 0.0001
 O4-C10 = O3-C10 = O1-C4 = O2-C4
 1.28 with sigma of 0.01
 C9-C8 = C6-C1
 1.51 with sigma of 0.0001
 S2-C9 = S1-C1
 1.85 with sigma of 0.01
 C2-N2
 2.98 with sigma of 0.01
 C3-N1
 2.98 with sigma of 0.01
3. Rigid bond restraints
 C2, C7, C8, N2, C9, O3, C10, O4
 with sigma for 1-2 distances of 0.01 and sigma for 1-3 distances of 0.01
 O1, O2, C4, C6, N1, C1, C3, C5
 with sigma for 1-2 distances of 0.01 and sigma for 1-3 distances of 0.01
4. Uiso/Uaniso restraints and constraints
C2 \\sim C7 \\sim C8 \\sim N2 \\sim C9 \\sim O3 \\sim C10 \\sim O4: within 2A
with sigma of 0.01 and sigma for terminal atoms of 0.02 within 2A
O1 \\sim O2 \\sim C4 \\sim C6 \\sim N1 \\sim C1 \\sim C3 \\sim C5: within 2A
with sigma of 0.01 and sigma for terminal atoms of 0.02 within 2A
C9 \\sim C2 \\sim C7 \\sim C8 \\sim N2 \\sim C10 \\sim S2 \\sim O3 \\sim O4:
within 2A with sigma of 0.01 and sigma for terminal atoms of 0.02 within 2A
5. Others
 Sof(Tb2)=0.33333*(1-FVAR(2))
 Sof(Tb1)=0.33333*FVAR(2)
6.a Ternary CH refined with riding coordinates:
 C6(H6), C8(H8)
6.b Me refined with riding coordinates:
 C7(H7A,H7B,H7C), N2(H2D,H2E,H2F)
6.c Idealised Me refined as rotating group:
 C2(H2A,H2B,H2C), C3(H3A,H3B,H3C), C5(H5A,H5B,H5C), N1(H1A,H1B,H1C)
;
_platon_squeeze_special_details
;
A solvent mask was calculated and 2552 electrons were 
found in a volume of 4552\%A^3^ in 1 void per unit cell. 
This is consistent with the presence of 
2[ClO4-], 12[H2O] per Formula Unit 
which account for 880 electrons 
per unit cell.
;
_platon_squeeze_void_probe_radius 1.20
_olex2_submission_special_instructions 'No special instructions were received'

loop_
_space_group_symop_operation_xyz
'x, y, z'
'-x+1/2, -y, z+1/2'
'-x, y+1/2, -z+1/2'
'x+1/2, -y+1/2, -z'
'z, x, y'
'z+1/2, -x+1/2, -y'
'-z+1/2, -x, y+1/2'
'-z, x+1/2, -y+1/2'
'y, z, x'
'-y, z+1/2, -x+1/2'
'y+1/2, -z+1/2, -x'
'-y+1/2, -z, x+1/2'

loop_
_atom_site_label
_atom_site_type_symbol
_atom_site_fract_x
_atom_site_fract_y
_atom_site_fract_z
_atom_site_U_iso_or_equiv
_atom_site_adp_type
_atom_site_occupancy
_atom_site_site_symmetry_order
_atom_site_calc_flag
_atom_site_refinement_flags_posn
_atom_site_refinement_flags_adp
_atom_site_refinement_flags_occupancy
_atom_site_disorder_assembly
_atom_site_disorder_group
Tb1 Tb 0.39986(13) 0.39986(13) 0.39986(13) 0.0553(15) Uani 0.794(16) 3 d S T P . 1
Ag1 Ag 0.19352(18) 0.30648(18) 0.69352(18) 0.0756(14) Uani 1 3 d S T P . .
Ag2 Ag 0.06906(18) 0.43094(18) 0.56906(18) 0.0764(14) Uani 1 3 d S T P . .
Ag3 Ag 0.22074(16) 0.36787(18) 0.54774(16) 0.0819(10) Uani 1 1 d . . . . .
Tb2 Tb 0.3525(8) 0.3525(8) 0.3525(8) 0.082(8) Uani 0.206(16) 3 d S T P . 2
S1 S 0.2901(5) 0.3020(5) 0.6181(5) 0.075(2) Uani 1 1 d D . . . .
S2 S 0.1521(5) 0.4345(5) 0.4797(5) 0.077(2) Uani 1 1 d D U . . .
O1 O 0.3910(14) 0.4257(14) 0.5148(13) 0.077(5) Uani 1 1 d D U . . .
C1 C 0.3524(3) 0.3552(2) 0.6568(2) 0.092(7) Uani 1 1 d D U . . .
C2 C 0.0751(4) 0.4488(3) 0.3849(7) 0.103(10) Uani 1 1 d D U . . .
H2A H 0.037490 0.452258 0.414957 0.155 Uiso 1 1 calc R U . . .
H2B H 0.059233 0.440445 0.340044 0.155 Uiso 1 1 calc R U . . .
H2C H 0.100195 0.490115 0.385643 0.155 Uiso 1 1 calc R U . . .
O2 O 0.4080(15) 0.3255(14) 0.4940(13) 0.081(6) Uani 1 1 d D U . . .
C3 C 0.3662(10) 0.3265(6) 0.7246(2) 0.099(10) Uani 1 1 d D U . . .
H3A H 0.347339 0.355356 0.758436 0.148 Uiso 1 1 calc R U . . .
H3B H 0.413981 0.323105 0.731177 0.148 Uiso 1 1 calc R U . . .
H3C H 0.346350 0.282611 0.727915 0.148 Uiso 1 1 calc R U . . .
C4 C 0.409(2) 0.3701(13) 0.5386(15) 0.080(5) Uani 1 1 d D U . . .
C5 C 0.3276(6) 0.4258(2) 0.652(2) 0.097(10) Uani 1 1 d D U . . .
H5A H 0.294360 0.428930 0.617299 0.145 Uiso 1 1 calc R U . . .
H5B H 0.364585 0.455129 0.641924 0.145 Uiso 1 1 calc R U . . .
H5C H 0.307997 0.438705 0.694388 0.145 Uiso 1 1 calc R U . . .
C6 C 0.4091(3) 0.3503(15) 0.6088(3) 0.083(6) Uani 1 1 d D U . . .
H6 H 0.437369 0.386342 0.626910 0.099 Uiso 1 1 calc R U . . .
C7 C 0.0808(4) 0.3397(3) 0.4434(5) 0.110(10) Uani 1 1 d D U . . .
H7A H 0.048397 0.360779 0.472396 0.165 Uiso 1 1 calc R U . . .
H7B H 0.057907 0.311387 0.411616 0.165 Uiso 1 1 calc R U . . .
H7C H 0.111127 0.313001 0.469833 0.165 Uiso 1 1 calc R U . . .
N1 N 0.4569(16) 0.2949(16) 0.6138(14) 0.088(8) Uani 1 1 d D U . . .
H1A H 0.464238 0.277769 0.572957 0.105 Uiso 1 1 calc R U . . .
H1B H 0.440206 0.263083 0.640586 0.105 Uiso 1 1 calc R U . . .
H1C H 0.495565 0.310050 0.630779 0.105 Uiso 1 1 calc R U . . .
C8 C 0.1727(3) 0.3729(9) 0.3585(3) 0.111(6) Uani 1 1 d D U . . .
H8 H 0.181686 0.325218 0.367398 0.134 Uiso 1 1 calc R U . . .
N2 N 0.157(2) 0.377(2) 0.2870(8) 0.138(12) Uani 1 1 d D U . . .
H2D H 0.192497 0.363799 0.263027 0.165 Uiso 1 1 calc R U . . .
H2E H 0.122165 0.349668 0.277877 0.165 Uiso 1 1 calc R U . . .
H2F H 0.146071 0.418898 0.276275 0.165 Uiso 1 1 calc R U . . .
C9 C 0.1194(2) 0.3924(2) 0.4066(3) 0.100(6) Uani 1 1 d D U . . .
O3 O 0.226(2) 0.4515(18) 0.3301(19) 0.112(9) Uani 1 1 d D U . . .
C10 C 0.238(2) 0.410(3) 0.376(3) 0.110(7) Uani 1 1 d D U . . .
O4 O 0.2846(18) 0.3767(19) 0.4032(18) 0.105(7) Uani 1 1 d D U . . .

loop_
_atom_site_aniso_label
_atom_site_aniso_U_11
_atom_site_aniso_U_22
_atom_site_aniso_U_33
_atom_site_aniso_U_23
_atom_site_aniso_U_13
_atom_site_aniso_U_12
Tb1 0.0553(15) 0.0553(15) 0.0553(15) 0.0066(12) 0.0066(12) 0.0066(12)
Ag1 0.0756(14) 0.0756(14) 0.0756(14) -0.0183(16) 0.0183(16) -0.0183(16)
Ag2 0.0764(14) 0.0764(14) 0.0764(14) -0.0196(16) 0.0196(16) -0.0196(16)
Ag3 0.0790(18) 0.088(2) 0.0790(18) -0.0158(17) 0.0136(15) -0.0153(16)
Tb2 0.082(8) 0.082(8) 0.082(8) 0.019(7) 0.019(7) 0.019(7)
S1 0.077(5) 0.076(6) 0.071(5) -0.008(5) 0.011(5) -0.016(5)
S2 0.067(5) 0.083(6) 0.080(6) -0.004(5) 0.010(5) -0.005(5)
O1 0.075(12) 0.086(11) 0.069(12) 0.003(9) 0.000(11) 0.009(11)
C1 0.091(14) 0.093(14) 0.093(13) 0.003(12) 0.015(12) -0.003(12)
C2 0.10(2) 0.12(2) 0.09(2) -0.007(18) -0.014(18) 0.001(16)
O2 0.080(13) 0.081(11) 0.083(12) 0.002(10) 0.011(11) -0.011(11)
C3 0.10(2) 0.09(2) 0.097(17) 0.006(17) 0.023(18) -0.01(2)
C4 0.080(11) 0.081(11) 0.080(11) 0.002(9) 0.003(10) -0.004(10)
C5 0.09(2) 0.094(19) 0.10(2) 0.001(17) 0.018(19) -0.007(16)
C6 0.082(12) 0.085(12) 0.082(11) 0.008(10) 0.003(10) -0.004(10)
C7 0.082(17) 0.14(2) 0.11(2) 0.021(18) -0.069(14) -0.046(17)
N1 0.078(16) 0.085(17) 0.101(19) 0.012(15) -0.002(15) -0.007(12)
C8 0.107(12) 0.119(14) 0.108(12) -0.015(12) -0.022(11) 0.005(11)
N2 0.16(3) 0.14(3) 0.114(14) -0.05(2) -0.036(15) 0.00(2)
C9 0.092(10) 0.107(11) 0.102(11) -0.001(10) -0.020(10) -0.008(10)
O3 0.114(19) 0.095(17) 0.13(2) -0.023(14) -0.036(17) 0.018(14)
C10 0.107(12) 0.118(15) 0.105(14) -0.013(12) -0.018(11) 0.001(12)
O4 0.099(14) 0.121(17) 0.095(15) -0.001(14) -0.010(13) 0.000(13)

loop_
_atom_type_symbol
_atom_type_description
_atom_type_scat_dispersion_real
_atom_type_scat_dispersion_imag
_atom_type_scat_source
C C 0.0181 0.0091 'International Tables Vol C Tables 4.2.6.8 and 6.1.1.4'
H H 0.0000 0.0000 'International Tables Vol C Tables 4.2.6.8 and 6.1.1.4'
Ag Ag 0.1306 4.2820 'International Tables Vol C Tables 4.2.6.8 and 6.1.1.4'
Cl Cl 0.3639 0.7018 'International Tables Vol C Tables 4.2.6.8 and 6.1.1.4'
N N 0.0311 0.0180 'International Tables Vol C Tables 4.2.6.8 and 6.1.1.4'
O O 0.0492 0.0322 'International Tables Vol C Tables 4.2.6.8 and 6.1.1.4'
S S 0.3331 0.5567 'International Tables Vol C Tables 4.2.6.8 and 6.1.1.4'
Tb Tb -9.1472 9.1891 'International Tables Vol C Tables 4.2.6.8 and 6.1.1.4'

loop_
_exptl_crystal_face_index_h
_exptl_crystal_face_index_k
_exptl_crystal_face_index_l
_exptl_crystal_face_perp_dist
1 -2 30 0.2978
9 13 -15 0.2688
-1 -15 12 0.3495
-20 -1 -30 0.3559
5 9 15 0.6066
-5 1 -30 0.2997
25 -6 30 0.4107
-2 15 -15 0.3484
-16 -17 30 0.3227
25 -2 -30 0.8520

loop_
_geom_angle_atom_site_label_1
_geom_angle_atom_site_label_2
_geom_angle_atom_site_label_3
_geom_angle
_geom_angle_site_symmetry_1
_geom_angle_site_symmetry_3
_geom_angle_publ_flag
O1 Tb1 O1 82.9(11) . 5 ?
O1 Tb1 O1 82.9(11) . 9 ?
O1 Tb1 O1 82.9(11) 5 9 ?
O1 Tb1 O2 73.5(9) 9 5 ?
O1 Tb1 O2 130.2(10) . 5 ?
O1 Tb1 O2 130.2(10) 5 9 ?
O1 Tb1 O2 73.5(9) 5 . ?
O1 Tb1 O2 51.6(8) 5 5 ?
O1 Tb1 O2 130.2(10) 9 . ?
O1 Tb1 O2 51.6(8) 9 9 ?
O1 Tb1 O2 73.5(9) . 9 ?
O1 Tb1 O2 51.6(8) . . ?
O2 Tb1 O2 118.2(3) 5 9 ?
O2 Tb1 O2 118.2(3) . 5 ?
O2 Tb1 O2 118.2(3) . 9 ?
O4 Tb1 O1 158.8(10) 9 . ?
O4 Tb1 O1 86.7(11) . . ?
O4 Tb1 O1 86.7(11) 5 5 ?
O4 Tb1 O1 114.1(11) . 9 ?
O4 Tb1 O1 86.7(11) 9 9 ?
O4 Tb1 O1 114.1(11) 9 5 ?
O4 Tb1 O1 158.8(10) . 5 ?
O4 Tb1 O1 114.1(11) 5 . ?
O4 Tb1 O1 158.8(10) 5 9 ?
O4 Tb1 O2 63.0(11) 5 . ?
O4 Tb1 O2 142.9(11) . 5 ?
O4 Tb1 O2 142.9(11) 5 9 ?
O4 Tb1 O2 85.5(11) 9 9 ?
O4 Tb1 O2 85.5(11) . . ?
O4 Tb1 O2 85.5(11) 5 5 ?
O4 Tb1 O2 63.0(11) . 9 ?
O4 Tb1 O2 142.9(11) 9 . ?
O4 Tb1 O2 63.0(11) 9 5 ?
O4 Tb1 O4 80.8(14) 9 . ?
O4 Tb1 O4 80.8(14) 5 9 ?
O4 Tb1 O4 80.8(14) 5 . ?
Ag3 Ag1 Ag3 82.62(16) . 12_565 ?
Ag3 Ag1 Ag3 82.62(16) 6_456 12_565 ?
Ag3 Ag1 Ag3 82.62(16) . 6_456 ?
S1 Ag1 Ag3 116.0(3) 6_456 . ?
S1 Ag1 Ag3 47.3(3) 12_565 12_565 ?
S1 Ag1 Ag3 47.3(3) 6_456 6_456 ?
S1 Ag1 Ag3 118.3(3) 12_565 . ?
S1 Ag1 Ag3 116.0(3) . 12_565 ?
S1 Ag1 Ag3 118.3(3) 6_456 12_565 ?
S1 Ag1 Ag3 118.3(3) . 6_456 ?
S1 Ag1 Ag3 47.3(3) . . ?
S1 Ag1 Ag3 116.0(3) 12_565 6_456 ?
S1 Ag1 S1 118.57(12) 12_565 . ?
S1 Ag1 S1 118.57(12) 12_565 6_456 ?
S1 Ag1 S1 118.57(12) 6_456 . ?
Ag3 Ag2 Ag3 79.53(15) 12_565 6_456 ?
Ag3 Ag2 Ag3 79.52(15) . 12_565 ?
Ag3 Ag2 Ag3 79.53(15) . 6_456 ?
S2 Ag2 Ag3 45.1(3) . . ?
S2 Ag2 Ag3 113.2(3) . 6_456 ?
S2 Ag2 Ag3 113.2(3) 6_456 12_565 ?
S2 Ag2 Ag3 113.1(3) 12_565 . ?
S2 Ag2 Ag3 45.1(3) 12_565 12_565 ?
S2 Ag2 Ag3 114.0(3) . 12_565 ?
S2 Ag2 Ag3 114.0(3) 12_565 6_456 ?
S2 Ag2 Ag3 45.1(3) 6_456 6_456 ?
S2 Ag2 Ag3 114.0(3) 6_456 . ?
S2 Ag2 S2 119.78(5) 12_565 6_456 ?
S2 Ag2 S2 119.78(5) 6_456 . ?
S2 Ag2 S2 119.78(5) 12_565 . ?
Ag1 Ag3 Ag2 82.73(13) . . ?
S1 Ag3 Ag1 49.4(2) . . ?
S1 Ag3 Ag2 132.0(3) . . ?
S2 Ag3 Ag1 130.1(3) . . ?
S2 Ag3 Ag2 47.4(3) . . ?
S2 Ag3 S1 178.9(4) . . ?
O4 Tb2 O4 119.8(2) 9 5 ?
O4 Tb2 O4 119.8(2) . 5 ?
O4 Tb2 O4 119.8(2) . 9 ?
Ag3 S1 Ag1 83.4(4) . . ?
C1 S1 Ag1 104.9(4) . . ?
C1 S1 Ag3 109.2(5) . . ?
Ag3 S2 Ag2 87.5(4) . . ?
C9 S2 Ag2 109.3(5) . . ?
C9 S2 Ag3 114.5(5) . . ?
C4 O1 Tb1 99(2) . . ?
C3 C1 S1 106.8(8) . . ?
C3 C1 C5 118.5(18) . . ?
C5 C1 S1 107.5(9) . . ?
C6 C1 S1 102.1(8) . . ?
C6 C1 C3 114.7(10) . . ?
C6 C1 C5 105.9(17) . . ?
H2A C2 H2B 109.5 . . ?
H2A C2 H2C 109.5 . . ?
H2B C2 H2C 109.5 . . ?
C9 C2 H2A 109.5 . . ?
C9 C2 H2B 109.5 . . ?
C9 C2 H2C 109.5 . . ?
C4 O2 Tb1 97(2) . . ?
C1 C3 H3A 109.5 . . ?
C1 C3 H3B 109.5 . . ?
C1 C3 H3C 109.5 . . ?
H3A C3 H3B 109.5 . . ?
H3A C3 H3C 109.5 . . ?
H3B C3 H3C 109.5 . . ?
O1 C4 C6 127(3) . . ?
O2 C4 O1 110(3) . . ?
O2 C4 C6 119(3) . . ?
C1 C5 H5A 109.5 . . ?
C1 C5 H5B 109.5 . . ?
C1 C5 H5C 109.5 . . ?
H5A C5 H5B 109.5 . . ?
H5A C5 H5C 109.5 . . ?
H5B C5 H5C 109.5 . . ?
C1 C6 H6 98.8 . . ?
C4 C6 C1 127.3(18) . . ?
C4 C6 H6 98.8 . . ?
C4 C6 N1 105.6(18) . . ?
N1 C6 C1 120.2(15) . . ?
N1 C6 H6 98.8 . . ?
H7A C7 H7B 109.5 . . ?
H7A C7 H7C 109.5 . . ?
H7B C7 H7C 109.5 . . ?
C9 C7 H7A 109.5 . . ?
C9 C7 H7B 109.5 . . ?
C9 C7 H7C 109.5 . . ?
C6 N1 H1A 109.5 . . ?
C6 N1 H1B 109.5 . . ?
C6 N1 H1C 109.5 . . ?
H1A N1 H1B 109.5 . . ?
H1A N1 H1C 109.5 . . ?
H1B N1 H1C 109.5 . . ?
N2 C8 H8 105.5 . . ?
N2 C8 C9 117.5(12) . . ?
N2 C8 C10 112(3) . . ?
C9 C8 H8 105.5 . . ?
C9 C8 C10 109(2) . . ?
C10 C8 H8 105.5 . . ?
C8 N2 H2D 109.5 . . ?
C8 N2 H2E 109.5 . . ?
C8 N2 H2F 109.5 . . ?
H2D N2 H2E 109.5 . . ?
H2D N2 H2F 109.5 . . ?
H2E N2 H2F 109.5 . . ?
C2 C9 S2 95.6(7) . . ?
C7 C9 S2 96.8(6) . . ?
C7 C9 C2 111.6(6) . . ?
C8 C9 S2 112.7(6) . . ?
C8 C9 C2 115.6(8) . . ?
C8 C9 C7 120.1(8) . . ?
O3 C10 C8 89(3) . . ?
O3 C10 O4 143(5) . . ?
O4 C10 C8 118(4) . . ?
C10 O4 Tb1 127(4) . . ?
C10 O4 Tb2 118(4) . . ?

loop_
_geom_bond_atom_site_label_1
_geom_bond_atom_site_label_2
_geom_bond_distance
_geom_bond_site_symmetry_2
_geom_bond_publ_flag
Tb1 O1 2.40(3) . ?
Tb1 O1 2.40(3) 5 ?
Tb1 O1 2.40(3) 9 ?
Tb1 O2 2.44(3) 9 ?
Tb1 O2 2.44(3) . ?
Tb1 O2 2.44(3) 5 ?
Tb1 O4 2.39(4) 5 ?
Tb1 O4 2.39(4) 9 ?
Tb1 O4 2.39(4) . ?
Ag1 Ag3 3.256(5) . ?
Ag1 Ag3 3.256(5) 6_456 ?
Ag1 Ag3 3.256(5) 12_565 ?
Ag1 S1 2.487(9) 12_565 ?
Ag1 S1 2.487(9) . ?
Ag1 S1 2.487(9) 6_456 ?
Ag2 Ag3 3.360(6) 12_565 ?
Ag2 Ag3 3.360(6) . ?
Ag2 Ag3 3.360(6) 6_456 ?
Ag2 S2 2.476(10) . ?
Ag2 S2 2.476(10) 6_456 ?
Ag2 S2 2.476(10) 12_565 ?
Ag3 S1 2.408(12) . ?
Ag3 S2 2.381(12) . ?
Tb2 O4 1.79(4) 5 ?
Tb2 O4 1.79(4) . ?
Tb2 O4 1.79(4) 9 ?
S1 C1 1.837(9) . ?
S2 C9 1.835(9) . ?
O1 C4 1.282(14) . ?
C1 C3 1.5200(3) . ?
C1 C5 1.5200(3) . ?
C1 C6 1.5100(3) . ?
C2 H2A 0.9800 . ?
C2 H2B 0.9800 . ?
C2 H2C 0.9800 . ?
C2 C9 1.5200(3) . ?
O2 C4 1.282(14) . ?
C3 H3A 0.9800 . ?
C3 H3B 0.9800 . ?
C3 H3C 0.9800 . ?
C4 C6 1.48(3) . ?
C5 H5A 0.9800 . ?
C5 H5B 0.9800 . ?
C5 H5C 0.9800 . ?
C6 H6 1.0000 . ?
C6 N1 1.488(14) . ?
C7 H7A 0.9800 . ?
C7 H7B 0.9800 . ?
C7 H7C 0.9800 . ?
C7 C9 1.5200(3) . ?
N1 H1A 0.9100 . ?
N1 H1B 0.9100 . ?
N1 H1C 0.9100 . ?
C8 H8 1.0000 . ?
C8 N2 1.487(14) . ?
C8 C9 1.5100(3) . ?
C8 C10 1.57(6) . ?
N2 H2D 0.9100 . ?
N2 H2E 0.9100 . ?
N2 H2F 0.9100 . ?
O3 C10 1.281(14) . ?
C10 O4 1.282(14) . ?

loop_
_geom_torsion_atom_site_label_1
_geom_torsion_atom_site_label_2
_geom_torsion_atom_site_label_3
_geom_torsion_atom_site_label_4
_geom_torsion
_geom_torsion_site_symmetry_1
_geom_torsion_site_symmetry_2
_geom_torsion_site_symmetry_3
_geom_torsion_site_symmetry_4
_geom_torsion_publ_flag
Tb1 O1 C4 O2 -15(4) . . . . ?
Tb1 O1 C4 C6 -174(3) . . . . ?
Tb1 O2 C4 O1 15(4) . . . . ?
Tb1 O2 C4 C6 175(3) . . . . ?
Ag1 S1 C1 C3 59.3(8) . . . . ?
Ag1 S1 C1 C5 -68.8(17) . . . . ?
Ag1 S1 C1 C6 -179.9(10) . . . . ?
Ag2 S2 C9 C2 77.7(7) . . . . ?
Ag2 S2 C9 C7 -34.8(6) . . . . ?
Ag2 S2 C9 C8 -161.5(8) . . . . ?
Ag3 S1 C1 C3 147.4(7) . . . . ?
Ag3 S1 C1 C5 19.3(17) . . . . ?
Ag3 S1 C1 C6 -91.9(10) . . . . ?
Ag3 S2 C9 C2 174.0(6) . . . . ?
Ag3 S2 C9 C7 61.5(6) . . . . ?
Ag3 S2 C9 C8 -65.2(9) . . . . ?
S1 C1 C6 C4 61(3) . . . . ?
S1 C1 C6 N1 -85(2) . . . . ?
O1 C4 C6 C1 51(5) . . . . ?
O1 C4 C6 N1 -159(4) . . . . ?
O2 C4 C6 C1 -106(4) . . . . ?
O2 C4 C6 N1 44(4) . . . . ?
C3 C1 C6 C4 176(2) . . . . ?
C3 C1 C6 N1 30(3) . . . . ?
C5 C1 C6 C4 -51(3) . . . . ?
C5 C1 C6 N1 162(3) . . . . ?
C8 C10 O4 Tb1 155(3) . . . . ?
C8 C10 O4 Tb2 103(4) . . . . ?
N2 C8 C9 S2 -144(3) . . . . ?
N2 C8 C9 C2 -36(3) . . . . ?
N2 C8 C9 C7 103(3) . . . . ?
N2 C8 C10 O3 32(4) . . . . ?
N2 C8 C10 O4 -121(4) . . . . ?
C9 C8 C10 O3 -100(3) . . . . ?
C9 C8 C10 O4 106(4) . . . . ?
O3 C10 O4 Tb1 21(11) . . . . ?
O3 C10 O4 Tb2 -30(11) . . . . ?
C10 C8 C9 S2 -14.4(18) . . . . ?
C10 C8 C9 C2 94.1(16) . . . . ?
C10 C8 C9 C7 -127.3(16) . . . . ?
O4 Tb2 O4 C10 31(6) 9 . . . ?
O4 Tb2 O4 C10 -158(3) 5 . . . ?

loop_
_platon_squeeze_void_nr
_platon_squeeze_void_average_x
_platon_squeeze_void_average_y
_platon_squeeze_void_average_z
_platon_squeeze_void_volume
_platon_squeeze_void_count_electrons
_platon_squeeze_void_content
1 0.021 -0.006 0.234 4552 2552 '8 ClO4-,48 H2O'

loop_
_twin_individual_id
_twin_individual_mass_fraction_refined
1 0.48106
2 0.30119
3 0.16397
4 0.05378
